data_7716024
loop_
_publ_author_name
'Han, Jihun'
'Back, Hyo Jeong'
'Hossain, Mohammad M.'
'Jung, Ok-Sang'
'Lee, Young-A'

_publ_section_title
;
 Self-assembly of Ni(II) with a chiral ligand pair <i>vs</i>. mixture of
 the chiral ligand pair: structural features and recognition ability of
 Ni<sub>2</sub>L<sub>4</sub> cages.
;
_journal_issue 21
_journal_name_full 'Dalton transactions (Cambridge, England : 2003)'
_journal_page_first 8934
_journal_page_last 8939
_journal_paper_doi 10.1039/d4dt00762j
_journal_volume 53
_journal_year 2024
_chemical_formula_sum 'C112 H132 Cl4 N12 Ni2 O30'
_chemical_formula_weight 2385.51
_space_group_crystal_system monoclinic
_space_group_IT_number 15
_space_group_name_Hall '-C 2yc'
_space_group_name_H-M_alt 'C 1 2/c 1'
_atom_sites_solution_hydrogens mixed
_atom_sites_solution_primary dual
_audit_creation_method SHELXL-2018/3
_audit_update_record
;
2024-03-13 deposited with the CCDC.	2024-04-30 downloaded from the CCDC.
;
_cell_angle_alpha 90
_cell_angle_beta 90.285(7)
_cell_angle_gamma 90
_cell_formula_units_Z 4
_cell_length_a 30.615(6)
_cell_length_b 15.581(2)
_cell_length_c 23.797(4)
_cell_measurement_reflns_used 9116
_cell_measurement_temperature 173(2)
_cell_measurement_theta_max 21.43
_cell_measurement_theta_min 2.25
_cell_volume 11351(3)
_computing_cell_refinement 'Bruker APEX software'
_computing_data_collection 'Bruker APEX software'
_computing_data_reduction 'Bruker APEX software'
_computing_molecular_graphics ORTEP
_computing_publication_material CIFTAB
_computing_structure_refinement SHELXL
_computing_structure_solution 'SHELXT 2018/2 (Sheldrick, 2018)'
_diffrn_ambient_temperature 173(2)
_diffrn_measured_fraction_theta_full 0.999
_diffrn_measured_fraction_theta_max 0.997
_diffrn_measurement_device_type 'CCD detector'
_diffrn_measurement_method 'phi and omega scans'
_diffrn_radiation_type MoK\a
_diffrn_radiation_wavelength 0.71073
_diffrn_reflns_av_R_equivalents 0.1347
_diffrn_reflns_av_unetI/netI 0.0518
_diffrn_reflns_Laue_measured_fraction_full 0.999
_diffrn_reflns_Laue_measured_fraction_max 0.997
_diffrn_reflns_limit_h_max 38
_diffrn_reflns_limit_h_min -38
_diffrn_reflns_limit_k_max 19
_diffrn_reflns_limit_k_min -19
_diffrn_reflns_limit_l_max 29
_diffrn_reflns_limit_l_min -29
_diffrn_reflns_number 241439
_diffrn_reflns_point_group_measured_fraction_full 0.999
_diffrn_reflns_point_group_measured_fraction_max 0.997
_diffrn_reflns_theta_full 25.242
_diffrn_reflns_theta_max 26.475
_diffrn_reflns_theta_min 2.163
_diffrn_source 'fine-focus sealed tube'
_exptl_absorpt_coefficient_mu 0.509
_exptl_absorpt_correction_T_max 0.7454
_exptl_absorpt_correction_T_min 0.6330
_exptl_absorpt_correction_type multi-scan
_exptl_absorpt_process_details SADABS
_exptl_crystal_colour colourless
_exptl_crystal_density_diffrn 1.396
_exptl_crystal_description plate
_exptl_crystal_F_000 5008
_exptl_crystal_size_max 0.140
_exptl_crystal_size_mid 0.110
_exptl_crystal_size_min 0.020
_refine_diff_density_max 1.505
_refine_diff_density_min -1.077
_refine_diff_density_rms 0.142
_refine_ls_extinction_method none
_refine_ls_goodness_of_fit_ref 1.046
_refine_ls_hydrogen_treatment mixed
_refine_ls_matrix_type full
_refine_ls_number_parameters 722
_refine_ls_number_reflns 11714
_refine_ls_number_restraints 519
_refine_ls_restrained_S_all 1.050
_refine_ls_R_factor_all 0.1977
_refine_ls_R_factor_gt 0.1322
_refine_ls_shift/su_max 0.000
_refine_ls_shift/su_mean 0.000
_refine_ls_structure_factor_coef Fsqd
_refine_ls_weighting_details 'w=1/[\s^2^(Fo^2^)+(0.1865P)^2^+170.8596P] where P=(Fo^2^+2Fc^2^)/3'
_refine_ls_weighting_scheme calc
_refine_ls_wR_factor_gt 0.3524
_refine_ls_wR_factor_ref 0.4158
_reflns_Friedel_coverage 0.000
_reflns_number_gt 6914
_reflns_number_total 11714
_reflns_threshold_expression 'I > 2\s(I)'
_cod_data_source_file d4dt00762j2.cif
_cod_data_source_block mix-L
_cod_depositor_comments
;
The following automatic conversions were performed:

data item '_exptl_absorpt_correction_type' value 'MULTI-SCAN' was
changed to 'multi-scan' in accordance with the
/home/data/users/saulius/crontab/automatic-downloads/rss-feeds/RSC/lib/dictionaries/cif_core.dic
dictionary named 'cif_core.dic' version 2.4.2 last updated on
2011-04-26.

Automatic conversion script
Id: cif_fix_values 8170 2020-07-09 18:12:32Z antanas 

 Adding full bibliography for 7716023--7716025.cif.
;
_cod_original_sg_symbol_H-M 'C 2/c'
_cod_database_code 7716024
_shelx_shelxl_version_number 2018/3
_shelx_space_group_comment
; 
The symmetry employed for this shelxl refinement is uniquely defined 
by the following loop, which should always be used as a source of 
symmetry information in preference to the above space-group names. 
They are only intended as comments. 
;
_shelx_estimated_absorpt_t_min 0.932
_shelx_estimated_absorpt_t_max 0.990

loop_
_space_group_symop_operation_xyz
'x, y, z'
'-x, y, -z+1/2'
'x+1/2, y+1/2, z'
'-x+1/2, y+1/2, -z+1/2'
'-x, -y, -z'
'x, -y, z-1/2'
'-x+1/2, -y+1/2, -z'
'x+1/2, -y+1/2, z-1/2'

loop_
_atom_site_label
_atom_site_type_symbol
_atom_site_fract_x
_atom_site_fract_y
_atom_site_fract_z
_atom_site_U_iso_or_equiv
_atom_site_adp_type
_atom_site_occupancy
_atom_site_site_symmetry_order
_atom_site_calc_flag
_atom_site_refinement_flags_posn
_atom_site_refinement_flags_adp
_atom_site_refinement_flags_occupancy
_atom_site_disorder_assembly
_atom_site_disorder_group
Ni1 Ni 0.76743(3) 0.49725(6) 0.45880(4) 0.0466(3) Uani 1 1 d . U . . .
O2 O 0.6909(4) 0.2372(8) 0.4380(6) 0.142(4) Uani 1 1 d . U . . .
Cl2 Cl 0.70382(8) 0.29405(15) 0.57197(10) 0.0643(6) Uani 1 1 d . U . . .
Cl1 Cl 0.78657(8) 0.64116(12) 0.43560(10) 0.0595(6) Uani 1 1 d . U . . .
O1 O 0.75018(19) 0.3686(3) 0.4741(3) 0.0546(14) Uani 1 1 d . U . . .
C1A C 0.6799(3) 0.4974(5) 0.5191(3) 0.0476(18) Uani 1 1 d . U . . .
H1A H 0.673815 0.450793 0.494523 0.057 Uiso 1 1 calc R U . . .
N2A N 0.7181(2) 0.5392(4) 0.5137(3) 0.0452(15) Uani 1 1 d . U . . .
C3A C 0.7252(3) 0.6065(6) 0.5485(4) 0.061(2) Uani 1 1 d . U . . .
H3A H 0.751594 0.637973 0.544306 0.073 Uiso 1 1 calc R U . . .
C4A C 0.6969(3) 0.6319(6) 0.5892(4) 0.068(3) Uani 1 1 d . U . . .
H4A H 0.703269 0.679578 0.612720 0.082 Uiso 1 1 calc R U . . .
C5A C 0.6591(4) 0.5869(7) 0.5953(4) 0.072(3) Uani 1 1 d . U . . .
H5A H 0.639447 0.601591 0.624560 0.087 Uiso 1 1 calc R U . . .
C6A C 0.6490(3) 0.5199(6) 0.5594(4) 0.058(2) Uani 1 1 d . U . . .
C7A C 0.6062(4) 0.4778(7) 0.5629(5) 0.074(3) Uani 1 1 d . U . . .
O8A O 0.5790(3) 0.4935(8) 0.5977(5) 0.138(4) Uani 1 1 d . U . . .
O9A O 0.6009(2) 0.4210(4) 0.5221(3) 0.0655(16) Uani 1 1 d . U . . .
C10A C 0.6529(3) 0.1074(6) 0.5730(4) 0.053(2) Uani 1 1 d . U . . .
H10A H 0.657477 0.131121 0.536716 0.063 Uiso 1 1 calc R U . . .
N11A N 0.6816(2) 0.0494(4) 0.5924(3) 0.0488(15) Uani 1 1 d . U . . .
C12A C 0.6753(3) 0.0200(6) 0.6445(4) 0.058(2) Uani 1 1 d . U . . .
H12A H 0.695805 -0.019883 0.659329 0.069 Uiso 1 1 calc R U . . .
C13A C 0.6416(3) 0.0438(6) 0.6773(4) 0.060(2) Uani 1 1 d . U . . .
H13A H 0.638997 0.021196 0.714191 0.072 Uiso 1 1 calc R U . . .
C14A C 0.6110(3) 0.1008(7) 0.6571(4) 0.062(2) Uani 1 1 d . U . . .
H14A H 0.586464 0.116775 0.679048 0.074 Uiso 1 1 calc R U . . .
C15A C 0.6170(3) 0.1345(6) 0.6033(4) 0.055(2) Uani 1 1 d . U . . .
C16A C 0.5829(3) 0.1937(6) 0.5791(4) 0.063(2) Uani 1 1 d . U . . .
O17A O 0.5460(2) 0.1930(6) 0.5960(3) 0.086(2) Uani 1 1 d . U . . .
N18A N 0.5952(3) 0.2436(5) 0.5375(4) 0.068(2) Uani 1 1 d D U . . .
H2A H 0.6222(11) 0.257(8) 0.538(5) 0.102 Uiso 1 1 d D U . . .
C19A C 0.5648(3) 0.2897(6) 0.5018(4) 0.066(2) Uani 1 1 d . U . . .
H19A H 0.535753 0.261011 0.505881 0.079 Uiso 1 1 calc R U . . .
C20A C 0.5578(3) 0.3841(6) 0.5135(5) 0.065(2) Uani 1 1 d . U . . .
H20A H 0.537852 0.394388 0.545965 0.078 Uiso 1 1 calc R U . . .
C21A C 0.5406(4) 0.4213(7) 0.4593(5) 0.075(3) Uani 1 1 d . U . . .
H21A H 0.508327 0.418040 0.457673 0.090 Uiso 1 1 calc R U . . .
H21B H 0.549709 0.481894 0.454965 0.090 Uiso 1 1 calc R U . . .
C22A C 0.5605(3) 0.3667(8) 0.4161(5) 0.076(3) Uani 1 1 d . U . . .
C23A C 0.5755(3) 0.2891(7) 0.4396(5) 0.072(3) Uani 1 1 d . U . . .
C24A C 0.5956(4) 0.2256(9) 0.4107(5) 0.087(3) Uani 1 1 d . U . . .
H24A H 0.604215 0.173666 0.428484 0.104 Uiso 1 1 calc R U . . .
C25A C 0.6030(5) 0.2402(11) 0.3531(7) 0.110(4) Uani 1 1 d . U . . .
H25A H 0.617373 0.199059 0.330257 0.131 Uiso 1 1 calc R U . . .
C26A C 0.5881(5) 0.3187(11) 0.3313(6) 0.111(4) Uani 1 1 d . U . . .
H26A H 0.593589 0.329482 0.292722 0.133 Uiso 1 1 calc R U . . .
C27A C 0.5664(4) 0.3808(10) 0.3603(6) 0.094(4) Uani 1 1 d . U . . .
H27A H 0.555871 0.431329 0.342428 0.112 Uiso 1 1 calc R U . . .
C1B C 0.7786(3) 0.0740(5) 0.6447(3) 0.0517(19) Uani 1 1 d . U . . .
H1B H 0.758988 0.120440 0.638776 0.062 Uiso 1 1 calc R U . . .
N2B N 0.7780(2) 0.0074(4) 0.6085(3) 0.0474(15) Uani 1 1 d . U . . .
C3B C 0.8070(3) -0.0549(5) 0.6162(4) 0.054(2) Uani 1 1 d . U . . .
H3B H 0.806905 -0.102189 0.591022 0.065 Uiso 1 1 calc R U . . .
C4B C 0.8374(3) -0.0536(7) 0.6598(4) 0.068(2) Uani 1 1 d . U . . .
H4B H 0.858043 -0.098731 0.663358 0.082 Uiso 1 1 calc R U . . .
C5B C 0.8376(3) 0.0118(7) 0.6972(4) 0.066(2) Uani 1 1 d . U . . .
H5B H 0.858196 0.013297 0.727163 0.079 Uiso 1 1 calc R U . . .
C6B C 0.8071(3) 0.0764(6) 0.6905(4) 0.057(2) Uani 1 1 d . U . . .
C7B C 0.8048(3) 0.1460(6) 0.7333(4) 0.062(2) Uani 1 1 d . U . . .
O8B O 0.8258(3) 0.1450(5) 0.7756(3) 0.083(2) Uani 1 1 d . U . . .
O9B O 0.7761(2) 0.2034(4) 0.7196(2) 0.0643(16) Uani 1 1 d . U . . .
C10B C 0.7945(3) 0.4554(6) 0.5783(4) 0.055(2) Uani 1 1 d . U . . .
H10B H 0.766605 0.428673 0.577160 0.066 Uiso 1 1 calc R U . . .
N11B N 0.8095(2) 0.4942(4) 0.5307(3) 0.0503(16) Uani 1 1 d . U . . .
C12B C 0.8483(3) 0.5295(6) 0.5319(4) 0.061(2) Uani 1 1 d . U . . .
H12B H 0.860142 0.553100 0.498509 0.073 Uiso 1 1 calc R U . . .
C13B C 0.8726(3) 0.5330(7) 0.5820(4) 0.073(3) Uani 1 1 d D U . . .
H13B H 0.899213 0.564326 0.582802 0.087 Uiso 1 1 calc R U . . .
C14B C 0.8595(4) 0.4940(7) 0.6277(4) 0.071(3) Uani 1 1 d . U . . .
H14B H 0.877593 0.493084 0.660211 0.085 Uiso 1 1 calc R U . . .
C15B C 0.8180(3) 0.4532(7) 0.6283(4) 0.066(2) Uani 1 1 d . U . . .
C16B C 0.8019(3) 0.4181(7) 0.6813(4) 0.064(2) Uani 1 1 d . U . . .
O17B O 0.8208(3) 0.4303(6) 0.7259(3) 0.095(3) Uani 1 1 d . U . . .
N18B N 0.7656(3) 0.3721(6) 0.6814(3) 0.069(2) Uani 1 1 d D U . . .
H2B H 0.753(4) 0.362(8) 0.650(3) 0.103 Uiso 1 1 d D U . . .
C19B C 0.7465(3) 0.3443(6) 0.7342(4) 0.063(2) Uani 1 1 d . U . . .
H19B H 0.748909 0.393943 0.760671 0.075 Uiso 1 1 calc R U . . .
C20B C 0.7667(4) 0.2687(6) 0.7637(4) 0.066(2) Uani 1 1 d . U . . .
H20B H 0.793226 0.284570 0.786056 0.080 Uiso 1 1 calc R U . . .
C21B C 0.7294(4) 0.2331(8) 0.8008(5) 0.078(3) Uani 1 1 d . U . . .
H21C H 0.731170 0.169924 0.804294 0.094 Uiso 1 1 calc R U . . .
H21D H 0.730035 0.259054 0.838769 0.094 Uiso 1 1 calc R U . . .
C22B C 0.6891(4) 0.2597(7) 0.7689(5) 0.077(3) Uani 1 1 d . U . . .
C23B C 0.6985(4) 0.3223(7) 0.7300(4) 0.073(3) Uani 1 1 d . U . . .
C24B C 0.6654(4) 0.3582(9) 0.6963(5) 0.090(3) Uani 1 1 d . U . . .
H24B H 0.672285 0.400836 0.669259 0.108 Uiso 1 1 calc R U . . .
C25B C 0.6223(5) 0.3304(11) 0.7031(7) 0.109(4) Uani 1 1 d . U . . .
H25B H 0.599073 0.354145 0.681493 0.131 Uiso 1 1 calc R U . . .
C26B C 0.6150(5) 0.2674(11) 0.7424(7) 0.113(5) Uani 1 1 d D U . . .
H26B H 0.585930 0.247268 0.746425 0.136 Uiso 1 1 calc R U . . .
C27B C 0.6460(5) 0.2317(10) 0.7757(6) 0.101(4) Uani 1 1 d . U . . .
H27B H 0.638799 0.189137 0.802726 0.121 Uiso 1 1 calc R U . . .
O1C O 0.4582(6) 0.3264(13) 0.5981(6) 0.252(9) Uani 1 1 d D U . . .
C2C C 0.4363(5) 0.2477(13) 0.6085(8) 0.190(10) Uani 1 1 d D U . . .
H2CA H 0.437494 0.235933 0.649323 0.228 Uiso 1 1 calc R U . . .
H2CB H 0.452430 0.201181 0.589310 0.228 Uiso 1 1 calc R U . . .
C3C C 0.3901(4) 0.2444(10) 0.5900(6) 0.105(4) Uani 1 1 d D U . . .
H3CA H 0.377913 0.186800 0.597944 0.126 Uiso 1 1 calc R U . . .
H3CB H 0.372860 0.287138 0.611269 0.126 Uiso 1 1 calc R U . . .
O4C O 0.3866(7) 0.2620(13) 0.5312(7) 0.270(10) Uani 1 1 d D U . . .
C5C C 0.4099(4) 0.3389(10) 0.5196(6) 0.137(6) Uani 1 1 d D U . . .
H5CA H 0.395422 0.387519 0.538689 0.165 Uiso 1 1 calc R U . . .
H5CB H 0.409122 0.350014 0.478685 0.165 Uiso 1 1 calc R U . . .
C6C C 0.4556(3) 0.3340(9) 0.5384(5) 0.089(3) Uani 1 1 d D U . . .
H6CA H 0.469845 0.283839 0.520809 0.107 Uiso 1 1 calc R U . . .
H6CB H 0.471307 0.386297 0.526323 0.107 Uiso 1 1 calc R U . . .
O1D O 0.4675(8) 0.2800(16) 0.3213(11) 0.383(18) Uani 1 1 d D U . . .
C2D C 0.4625(8) 0.259(2) 0.3787(10) 0.249(15) Uani 1 1 d D U . . .
H2D1 H 0.463015 0.313656 0.400239 0.299 Uiso 1 1 calc R U . . .
H2D2 H 0.488434 0.225761 0.390448 0.299 Uiso 1 1 calc R U . . .
C3D C 0.4237(7) 0.2115(11) 0.3955(6) 0.171(8) Uani 1 1 d D U . . .
H3D1 H 0.433668 0.156408 0.411889 0.205 Uiso 1 1 calc R U . . .
H3D2 H 0.409479 0.244111 0.426081 0.205 Uiso 1 1 calc R U . . .
O4D O 0.3914(5) 0.1924(15) 0.3553(9) 0.241(9) Uani 1 1 d D U . . .
C5D C 0.4087(6) 0.1788(19) 0.3018(9) 0.213(12) Uani 1 1 d D U . . .
H5D1 H 0.391524 0.212633 0.274208 0.256 Uiso 1 1 calc R U . . .
H5D2 H 0.405215 0.117377 0.291935 0.256 Uiso 1 1 calc R U . . .
C6D C 0.4541(4) 0.2017(12) 0.2968(6) 0.210(11) Uani 1 1 d D U . . .
H6D1 H 0.471759 0.155088 0.313739 0.252 Uiso 1 1 calc R U . . .
H6D2 H 0.461365 0.203756 0.256284 0.252 Uiso 1 1 calc R U . . .
O1E O 0.9977(8) 0.4253(16) 0.5346(12) 0.325(14) Uani 1 1 d D U . . .
C2E C 0.9626(4) 0.4598(9) 0.5031(6) 0.112(5) Uani 1 1 d D U . . .
H2E1 H 0.946552 0.500461 0.527361 0.134 Uiso 1 1 calc R U . . .
H2E2 H 0.942334 0.412370 0.493657 0.134 Uiso 1 1 calc R U . . .
C3E C 0.9739(8) 0.5050(13) 0.4501(8) 0.187(10) Uani 1 1 d D U . . .
H3EA H 0.988802 0.465404 0.423973 0.225 Uiso 1 1 calc R U . . .
H3EB H 0.947126 0.527051 0.431574 0.225 Uiso 1 1 calc R U . . .
O1F O 0.5294(16) 0.527(3) 0.2957(17) 0.82(7) Uani 1 1 d D U . . .
C2F C 0.5453(2) 0.563(3) 0.245(3) 0.55(5) Uiso 1 1 d D . . . .
H2F1 H 0.574519 0.538525 0.237240 0.659 Uiso 1 1 calc R U . . .
H2F2 H 0.548714 0.625616 0.249890 0.659 Uiso 1 1 calc R U . . .
C3F C 0.5158(19) 0.546(2) 0.1956(9) 0.34(2) Uani 1 1 d D U . . .
H3F1 H 0.517305 0.596968 0.170764 0.406 Uiso 1 1 calc R U . . .
H3F2 H 0.528427 0.497388 0.174374 0.406 Uiso 1 1 calc R U . . .
C1G C 0.5057(7) 0.1409(12) 0.7807(3) 0.35(3) Uani 1 1 d D U . . .
H1G1 H 0.517350 0.196744 0.793828 0.425 Uiso 1 1 calc R U . . .
H1G2 H 0.480993 0.122711 0.804690 0.425 Uiso 1 1 calc R U . . .
O2G O 0.5392(6) 0.0755(18) 0.7757(12) 0.295(12) Uani 1 1 d D U . . .
C3G C 0.5175(8) -0.0058(14) 0.7725(10) 0.261(17) Uani 1 1 d D U . . .
H3G1 H 0.504133 -0.019061 0.809308 0.313 Uiso 1 1 calc R U . . .
H3G2 H 0.539190 -0.051149 0.764200 0.313 Uiso 1 1 calc R U . . .

loop_
_atom_site_aniso_label
_atom_site_aniso_U_11
_atom_site_aniso_U_22
_atom_site_aniso_U_33
_atom_site_aniso_U_23
_atom_site_aniso_U_13
_atom_site_aniso_U_12
Ni1 0.0568(6) 0.0330(5) 0.0500(6) 0.0007(4) 0.0026(4) -0.0078(4)
O2 0.120(8) 0.107(7) 0.199(11) 0.018(7) -0.006(8) -0.021(6)
Cl2 0.0757(15) 0.0521(12) 0.0651(13) -0.0029(10) 0.0088(11) -0.0116(11)
Cl1 0.0736(14) 0.0341(9) 0.0709(14) 0.0023(9) 0.0106(11) -0.0110(9)
O1 0.054(3) 0.038(3) 0.071(4) 0.002(3) -0.001(3) -0.007(2)
C1A 0.054(4) 0.037(4) 0.052(4) 0.004(3) -0.002(3) -0.003(3)
N2A 0.053(4) 0.035(3) 0.047(3) 0.000(3) -0.002(3) -0.009(3)
C3A 0.069(5) 0.056(5) 0.057(5) -0.006(4) 0.004(4) -0.013(4)
C4A 0.080(6) 0.056(5) 0.069(5) -0.009(4) 0.003(5) -0.003(4)
C5A 0.084(6) 0.067(5) 0.066(5) -0.011(4) 0.010(5) 0.002(5)
C6A 0.061(5) 0.051(4) 0.063(5) 0.001(4) 0.002(4) 0.000(4)
C7A 0.069(6) 0.075(6) 0.078(6) -0.001(5) 0.010(5) -0.010(5)
O8A 0.094(6) 0.165(10) 0.156(9) -0.053(7) 0.059(6) -0.041(6)
O9A 0.052(3) 0.057(3) 0.087(4) 0.001(3) 0.006(3) -0.006(3)
C10A 0.047(4) 0.052(4) 0.058(4) 0.002(4) -0.002(4) -0.011(4)
N11A 0.054(4) 0.038(3) 0.054(4) 0.003(3) -0.004(3) -0.006(3)
C12A 0.062(5) 0.054(4) 0.057(5) 0.002(4) -0.001(4) -0.002(4)
C13A 0.060(5) 0.066(5) 0.053(4) 0.006(4) 0.004(4) -0.006(4)
C14A 0.054(5) 0.070(5) 0.061(5) -0.004(4) 0.008(4) -0.006(4)
C15A 0.053(4) 0.050(4) 0.061(5) 0.002(4) -0.005(4) -0.004(4)
C16A 0.058(5) 0.055(5) 0.075(5) -0.001(4) -0.001(4) 0.000(4)
O17A 0.055(4) 0.109(6) 0.095(5) 0.017(5) 0.011(4) 0.019(4)
N18A 0.052(4) 0.062(4) 0.089(5) 0.009(4) -0.006(4) -0.002(4)
C19A 0.048(5) 0.063(5) 0.086(6) 0.009(4) 0.000(4) -0.003(4)
C20A 0.052(5) 0.058(5) 0.085(6) 0.007(4) 0.006(4) -0.005(4)
C21A 0.065(5) 0.066(5) 0.094(6) 0.013(5) -0.006(5) -0.005(4)
C22A 0.065(5) 0.078(6) 0.085(6) 0.017(5) -0.006(5) -0.020(5)
C23A 0.063(5) 0.064(5) 0.089(6) 0.006(5) 0.001(5) -0.010(4)
C24A 0.091(7) 0.083(6) 0.087(6) -0.002(5) 0.003(5) -0.007(5)
C25A 0.103(8) 0.109(8) 0.116(8) -0.013(7) 0.001(7) -0.002(7)
C26A 0.106(8) 0.127(9) 0.099(7) 0.014(7) -0.001(6) -0.021(7)
C27A 0.078(6) 0.095(7) 0.107(7) 0.008(6) 0.000(6) -0.015(6)
C1B 0.056(4) 0.046(4) 0.053(4) 0.007(3) 0.000(4) -0.005(3)
N2B 0.059(4) 0.039(3) 0.044(3) 0.000(3) 0.000(3) -0.007(3)
C3B 0.056(5) 0.046(4) 0.061(5) 0.006(4) 0.003(4) 0.001(4)
C4B 0.068(5) 0.064(5) 0.072(5) 0.006(4) -0.003(4) 0.003(4)
C5B 0.065(5) 0.069(5) 0.064(5) 0.008(4) -0.012(4) -0.001(4)
C6B 0.062(5) 0.057(5) 0.052(4) 0.002(4) -0.002(4) -0.012(4)
C7B 0.070(5) 0.063(5) 0.054(5) 0.000(4) -0.006(4) 0.000(4)
O8B 0.101(5) 0.089(5) 0.059(4) -0.008(4) -0.013(4) -0.007(4)
O9B 0.084(4) 0.062(4) 0.047(3) -0.009(3) -0.004(3) -0.006(3)
C10B 0.052(4) 0.054(4) 0.058(4) -0.002(4) -0.005(4) -0.008(4)
N11B 0.054(4) 0.043(3) 0.053(4) -0.002(3) 0.003(3) -0.010(3)
C12B 0.067(5) 0.053(4) 0.063(5) -0.003(4) 0.005(4) -0.011(4)
C13B 0.068(5) 0.077(6) 0.073(6) -0.005(5) -0.002(5) -0.024(5)
C14B 0.069(5) 0.078(6) 0.065(5) 0.001(5) -0.007(4) -0.008(5)
C15B 0.066(5) 0.071(5) 0.062(5) 0.002(4) -0.003(4) -0.013(4)
C16B 0.061(5) 0.079(6) 0.052(5) 0.005(4) -0.005(4) -0.008(4)
O17B 0.104(6) 0.126(7) 0.056(4) 0.001(4) -0.005(4) -0.029(5)
N18B 0.087(5) 0.070(5) 0.048(4) -0.004(4) 0.005(4) -0.008(4)
C19B 0.080(6) 0.061(5) 0.047(4) -0.003(4) 0.008(4) -0.009(4)
C20B 0.086(6) 0.064(5) 0.049(4) -0.009(4) -0.001(4) -0.006(5)
C21B 0.096(7) 0.069(6) 0.069(5) -0.004(5) 0.010(5) -0.001(5)
C22B 0.086(6) 0.072(6) 0.073(6) -0.011(5) 0.017(5) -0.002(5)
C23B 0.089(6) 0.072(6) 0.058(5) -0.012(4) 0.004(5) 0.003(5)
C24B 0.098(7) 0.096(7) 0.076(6) -0.011(5) 0.007(5) 0.004(6)
C25B 0.095(7) 0.122(8) 0.111(8) -0.017(7) -0.003(6) 0.003(7)
C26B 0.103(8) 0.115(8) 0.121(8) -0.019(7) 0.004(7) -0.012(7)
C27B 0.110(8) 0.095(7) 0.097(7) -0.015(6) 0.019(6) -0.008(6)
O1C 0.253(12) 0.243(12) 0.260(12) 0.008(9) 0.009(9) -0.016(9)
C2C 0.190(13) 0.192(13) 0.187(12) -0.002(9) 0.000(9) 0.001(9)
C3C 0.105(7) 0.114(8) 0.097(7) 0.014(6) 0.018(6) -0.026(6)
O4C 0.286(13) 0.262(13) 0.261(13) 0.007(9) -0.004(9) -0.023(9)
C5C 0.138(9) 0.127(9) 0.147(9) 0.018(8) 0.003(8) -0.011(8)
C6C 0.076(6) 0.090(7) 0.102(7) 0.010(6) 0.018(5) 0.010(5)
O1D 0.39(2) 0.38(2) 0.38(2) -0.002(10) -0.002(10) -0.013(10)
C2D 0.244(17) 0.256(17) 0.247(17) 0.001(10) -0.001(10) -0.018(10)
C3D 0.167(11) 0.185(12) 0.161(11) -0.006(9) 0.006(9) -0.013(9)
O4D 0.216(11) 0.250(12) 0.256(12) -0.018(9) 0.012(9) -0.016(9)
C5D 0.216(14) 0.215(14) 0.209(14) -0.005(9) -0.021(9) -0.009(9)
C6D 0.210(14) 0.209(14) 0.212(13) 0.003(9) 0.036(9) 0.005(9)
O1E 0.325(16) 0.323(17) 0.326(16) 0.005(10) -0.013(10) -0.020(10)
C2E 0.105(8) 0.109(8) 0.122(8) -0.011(7) 0.035(7) -0.048(7)
C3E 0.189(12) 0.182(13) 0.190(12) -0.005(9) -0.015(9) -0.025(9)
O1F 0.82(7) 0.82(7) 0.82(7) 0.002(10) 0.005(10) -0.001(10)
C3F 0.33(2) 0.34(2) 0.34(2) -0.005(10) 0.003(10) -0.010(10)
C1G 0.35(3) 0.35(3) 0.36(3) -0.002(10) 0.006(10) -0.002(10)
O2G 0.286(14) 0.295(15) 0.304(14) -0.007(9) 0.011(9) -0.020(10)
C3G 0.268(19) 0.256(19) 0.259(19) 0.009(10) -0.006(10) 0.011(10)

loop_
_atom_type_symbol
_atom_type_description
_atom_type_scat_dispersion_real
_atom_type_scat_dispersion_imag
_atom_type_scat_source
C C 0.0033 0.0016 'International Tables Vol C Tables 4.2.6.8 and 6.1.1.4'
H H 0.0000 0.0000 'International Tables Vol C Tables 4.2.6.8 and 6.1.1.4'
N N 0.0061 0.0033 'International Tables Vol C Tables 4.2.6.8 and 6.1.1.4'
O O 0.0106 0.0060 'International Tables Vol C Tables 4.2.6.8 and 6.1.1.4'
Cl Cl 0.1484 0.1585 'International Tables Vol C Tables 4.2.6.8 and 6.1.1.4'
Ni Ni 0.3393 1.1124 'International Tables Vol C Tables 4.2.6.8 and 6.1.1.4'

loop_
_geom_angle_atom_site_label_1
_geom_angle_atom_site_label_2
_geom_angle_atom_site_label_3
_geom_angle
_geom_angle_site_symmetry_1
_geom_angle_site_symmetry_3
_geom_angle_publ_flag
N2A Ni1 O1 90.4(2) . . ?
N2A Ni1 N11A 176.6(3) . 7_656 ?
O1 Ni1 N11A 87.7(2) . 7_656 ?
N2A Ni1 N2B 90.5(3) . 7_656 ?
O1 Ni1 N2B 86.2(2) . 7_656 ?
N11A Ni1 N2B 92.1(3) 7_656 7_656 ?
N2A Ni1 N11B 86.7(3) . . ?
O1 Ni1 N11B 89.5(2) . . ?
N11A Ni1 N11B 90.5(3) 7_656 . ?
N2B Ni1 N11B 174.8(2) 7_656 . ?
N2A Ni1 Cl1 91.68(18) . . ?
O1 Ni1 Cl1 176.58(18) . . ?
N11A Ni1 Cl1 90.39(18) 7_656 . ?
N2B Ni1 Cl1 91.07(18) 7_656 . ?
N11B Ni1 Cl1 93.35(19) . . ?
N2A C1A C6A 122.5(8) . . ?
N2A C1A H1A 118.8 . . ?
C6A C1A H1A 118.8 . . ?
C1A N2A C3A 117.0(7) . . ?
C1A N2A Ni1 122.3(5) . . ?
C3A N2A Ni1 120.4(6) . . ?
N2A C3A C4A 124.0(9) . . ?
N2A C3A H3A 118.0 . . ?
C4A C3A H3A 118.0 . . ?
C5A C4A C3A 118.1(9) . . ?
C5A C4A H4A 120.9 . . ?
C3A C4A H4A 120.9 . . ?
C4A C5A C6A 120.7(10) . . ?
C4A C5A H5A 119.6 . . ?
C6A C5A H5A 119.6 . . ?
C5A C6A C1A 117.6(9) . . ?
C5A C6A C7A 119.9(9) . . ?
C1A C6A C7A 122.4(9) . . ?
O8A C7A O9A 124.0(11) . . ?
O8A C7A C6A 124.7(11) . . ?
O9A C7A C6A 111.3(9) . . ?
C7A O9A C20A 118.4(8) . . ?
N11A C10A C15A 123.1(8) . . ?
N11A C10A H10A 118.5 . . ?
C15A C10A H10A 118.5 . . ?
C12A N11A C10A 117.1(8) . . ?
C12A N11A Ni1 121.8(6) . 7_656 ?
C10A N11A Ni1 121.1(6) . 7_656 ?
N11A C12A C13A 123.8(9) . . ?
N11A C12A H12A 118.1 . . ?
C13A C12A H12A 118.1 . . ?
C12A C13A C14A 119.8(9) . . ?
C12A C13A H13A 120.1 . . ?
C14A C13A H13A 120.1 . . ?
C13A C14A C15A 118.0(9) . . ?
C13A C14A H14A 121.0 . . ?
C15A C14A H14A 121.0 . . ?
C10A C15A C14A 118.2(8) . . ?
C10A C15A C16A 122.6(8) . . ?
C14A C15A C16A 119.1(8) . . ?
O17A C16A N18A 122.0(9) . . ?
O17A C16A C15A 121.2(9) . . ?
N18A C16A C15A 116.8(9) . . ?
C16A N18A C19A 123.4(8) . . ?
C16A N18A H2A 114(9) . . ?
C19A N18A H2A 121(9) . . ?
N18A C19A C20A 117.6(9) . . ?
N18A C19A C23A 115.4(9) . . ?
C20A C19A C23A 102.6(8) . . ?
N18A C19A H19A 106.9 . . ?
C20A C19A H19A 106.9 . . ?
C23A C19A H19A 106.9 . . ?
O9A C20A C21A 106.4(8) . . ?
O9A C20A C19A 106.4(8) . . ?
C21A C20A C19A 105.3(9) . . ?
O9A C20A H20A 112.7 . . ?
C21A C20A H20A 112.7 . . ?
C19A C20A H20A 112.7 . . ?
C22A C21A C20A 103.4(9) . . ?
C22A C21A H21A 111.1 . . ?
C20A C21A H21A 111.1 . . ?
C22A C21A H21B 111.1 . . ?
C20A C21A H21B 111.1 . . ?
H21A C21A H21B 109.0 . . ?
C27A C22A C23A 118.9(13) . . ?
C27A C22A C21A 130.4(12) . . ?
C23A C22A C21A 110.7(10) . . ?
C24A C23A C22A 125.0(12) . . ?
C24A C23A C19A 126.9(10) . . ?
C22A C23A C19A 108.1(10) . . ?
C23A C24A C25A 116.9(13) . . ?
C23A C24A H24A 121.6 . . ?
C25A C24A H24A 121.6 . . ?
C26A C25A C24A 116.5(15) . . ?
C26A C25A H25A 121.8 . . ?
C24A C25A H25A 121.8 . . ?
C27A C26A C25A 126.2(15) . . ?
C27A C26A H26A 116.9 . . ?
C25A C26A H26A 116.9 . . ?
C22A C27A C26A 116.5(14) . . ?
C22A C27A H27A 121.7 . . ?
C26A C27A H27A 121.7 . . ?
N2B C1B C6B 121.7(8) . . ?
N2B C1B H1B 119.1 . . ?
C6B C1B H1B 119.1 . . ?
C3B N2B C1B 118.0(7) . . ?
C3B N2B Ni1 121.0(6) . 7_656 ?
C1B N2B Ni1 121.0(6) . 7_656 ?
N2B C3B C4B 122.4(9) . . ?
N2B C3B H3B 118.8 . . ?
C4B C3B H3B 118.8 . . ?
C5B C4B C3B 120.2(9) . . ?
C5B C4B H4B 119.9 . . ?
C3B C4B H4B 119.9 . . ?
C4B C5B C6B 118.1(9) . . ?
C4B C5B H5B 121.0 . . ?
C6B C5B H5B 121.0 . . ?
C5B C6B C1B 119.4(9) . . ?
C5B C6B C7B 119.0(8) . . ?
C1B C6B C7B 121.6(9) . . ?
O8B C7B O9B 125.7(9) . . ?
O8B C7B C6B 122.8(9) . . ?
O9B C7B C6B 111.4(8) . . ?
C7B O9B C20B 115.3(7) . . ?
N11B C10B C15B 123.0(8) . . ?
N11B C10B H10B 118.5 . . ?
C15B C10B H10B 118.5 . . ?
C12B N11B C10B 118.5(8) . . ?
C12B N11B Ni1 123.5(6) . . ?
C10B N11B Ni1 118.0(5) . . ?
N11B C12B C13B 120.8(9) . . ?
N11B C12B H12B 119.6 . . ?
C13B C12B H12B 119.6 . . ?
C14B C13B C12B 121.6(10) . . ?
C14B C13B H13B 119.2 . . ?
C12B C13B H13B 119.2 . . ?
C13B C14B C15B 119.6(10) . . ?
C13B C14B H14B 120.2 . . ?
C15B C14B H14B 120.2 . . ?
C10B C15B C14B 116.2(9) . . ?
C10B C15B C16B 124.9(9) . . ?
C14B C15B C16B 118.8(9) . . ?
O17B C16B N18B 118.5(9) . . ?
O17B C16B C15B 122.1(9) . . ?
N18B C16B C15B 119.4(8) . . ?
C16B N18B C19B 120.3(8) . . ?
C16B N18B H2B 119(9) . . ?
C19B N18B H2B 120(9) . . ?
N18B C19B C20B 118.1(9) . . ?
N18B C19B C23B 113.8(8) . . ?
C20B C19B C23B 104.5(8) . . ?
N18B C19B H19B 106.5 . . ?
C20B C19B H19B 106.5 . . ?
C23B C19B H19B 106.5 . . ?
O9B C20B C19B 106.7(7) . . ?
O9B C20B C21B 107.6(8) . . ?
C19B C20B C21B 104.1(9) . . ?
O9B C20B H20B 112.6 . . ?
C19B C20B H20B 112.6 . . ?
C21B C20B H20B 112.6 . . ?
C22B C21B C20B 102.7(9) . . ?
C22B C21B H21C 111.2 . . ?
C20B C21B H21C 111.2 . . ?
C22B C21B H21D 111.2 . . ?
C20B C21B H21D 111.2 . . ?
H21C C21B H21D 109.1 . . ?
C23B C22B C27B 119.9(12) . . ?
C23B C22B C21B 111.2(10) . . ?
C27B C22B C21B 128.8(12) . . ?
C22B C23B C24B 121.0(12) . . ?
C22B C23B C19B 108.7(10) . . ?
C24B C23B C19B 130.2(11) . . ?
C25B C24B C23B 119.3(13) . . ?
C25B C24B H24B 120.4 . . ?
C23B C24B H24B 120.4 . . ?
C26B C25B C24B 117.0(15) . . ?
C26B C25B H25B 121.5 . . ?
C24B C25B H25B 121.5 . . ?
C27B C26B C25B 125.2(15) . . ?
C27B C26B H26B 117.4 . . ?
C25B C26B H26B 117.4 . . ?
C26B C27B C22B 117.5(14) . . ?
C26B C27B H27B 121.2 . . ?
C22B C27B H27B 121.2 . . ?
C2C O1C C6C 102.7(13) . . ?
O1C C2C C3C 115.5(13) . . ?
O1C C2C H2CA 108.4 . . ?
C3C C2C H2CA 108.4 . . ?
O1C C2C H2CB 108.4 . . ?
C3C C2C H2CB 108.4 . . ?
H2CA C2C H2CB 107.5 . . ?
O4C C3C C2C 110.5(12) . . ?
O4C C3C H3CA 109.5 . . ?
C2C C3C H3CA 109.5 . . ?
O4C C3C H3CB 109.5 . . ?
C2C C3C H3CB 109.5 . . ?
H3CA C3C H3CB 108.1 . . ?
C5C O4C C3C 108.4(12) . . ?
O4C C5C C6C 112.1(13) . . ?
O4C C5C H5CA 109.2 . . ?
C6C C5C H5CA 109.2 . . ?
O4C C5C H5CB 109.2 . . ?
C6C C5C H5CB 109.2 . . ?
H5CA C5C H5CB 107.9 . . ?
O1C C6C C5C 110.9(11) . . ?
O1C C6C H6CA 109.5 . . ?
C5C C6C H6CA 109.5 . . ?
O1C C6C H6CB 109.5 . . ?
C5C C6C H6CB 109.5 . . ?
H6CA C6C H6CB 108.1 . . ?
C2D O1D C6D 99.8(15) . . ?
O1D C2D C3D 118.2(14) . . ?
O1D C2D H2D1 107.7 . . ?
C3D C2D H2D1 107.7 . . ?
O1D C2D H2D2 107.7 . . ?
C3D C2D H2D2 107.7 . . ?
H2D1 C2D H2D2 107.1 . . ?
O4D C3D C2D 119.5(14) . . ?
O4D C3D H3D1 107.5 . . ?
C2D C3D H3D1 107.5 . . ?
O4D C3D H3D2 107.5 . . ?
C2D C3D H3D2 107.5 . . ?
H3D1 C3D H3D2 107.0 . . ?
C5D O4D C3D 112.7(13) . . ?
O4D C5D C6D 114.0(13) . . ?
O4D C5D H5D1 108.8 . . ?
C6D C5D H5D1 108.8 . . ?
O4D C5D H5D2 108.8 . . ?
C6D C5D H5D2 108.8 . . ?
H5D1 C5D H5D2 107.7 . . ?
O1D C6D C5D 117.2(15) . . ?
O1D C6D H6D1 108.0 . . ?
C5D C6D H6D1 108.0 . . ?
O1D C6D H6D2 108.0 . . ?
C5D C6D H6D2 108.0 . . ?
H6D1 C6D H6D2 107.2 . . ?
C2E O1E C3E 108(2) . 5_766 ?
O1E C2E C3E 116.8(16) . . ?
O1E C2E H2E1 108.1 . . ?
C3E C2E H2E1 108.1 . . ?
O1E C2E H2E2 108.1 . . ?
C3E C2E H2E2 108.1 . . ?
H2E1 C2E H2E2 107.3 . . ?
O1E C3E C2E 106.7(19) 5_766 . ?
O1E C3E H3EA 110.4 5_766 . ?
C2E C3E H3EA 110.4 . . ?
O1E C3E H3EB 110.4 5_766 . ?
C2E C3E H3EB 110.4 . . ?
H3EA C3E H3EB 108.6 . . ?
C2F O1F C3F 112.4(10) . 2_655 ?
O1F C2F C3F 113.1(10) . . ?
O1F C2F H2F1 109.0 . . ?
C3F C2F H2F1 109.0 . . ?
O1F C2F H2F2 109.0 . . ?
C3F C2F H2F2 109.0 . . ?
H2F1 C2F H2F2 107.8 . . ?
O1F C3F C2F 120.0(4) 2_655 . ?
O1F C3F H3F1 107.3 2_655 . ?
C2F C3F H3F1 107.3 . . ?
O1F C3F H3F2 107.3 2_655 . ?
C2F C3F H3F2 107.3 . . ?
H3F1 C3F H3F2 106.9 . . ?
O2G C1G C1G 94.6(16) . 2_656 ?
O2G C1G H1G1 112.8 . . ?
C1G C1G H1G1 112.8 2_656 . ?
O2G C1G H1G2 112.8 . . ?
C1G C1G H1G2 112.8 2_656 . ?
H1G1 C1G H1G2 110.3 . . ?
C3G O2G C1G 107.3(10) . . ?
O2G C3G C3G 111.3(15) . 2_656 ?
O2G C3G H3G1 109.4 . . ?
C3G C3G H3G1 109.4 2_656 . ?
O2G C3G H3G2 109.4 . . ?
C3G C3G H3G2 109.4 2_656 . ?
H3G1 C3G H3G2 108.0 . . ?

loop_
_geom_bond_atom_site_label_1
_geom_bond_atom_site_label_2
_geom_bond_distance
_geom_bond_site_symmetry_2
_geom_bond_publ_flag
Ni1 N2A 2.105(7) . ?
Ni1 O1 2.106(5) . ?
Ni1 N11A 2.115(7) 7_656 ?
Ni1 N2B 2.118(7) 7_656 ?
Ni1 N11B 2.138(7) . ?
Ni1 Cl1 2.383(2) . ?
C1A N2A 1.345(10) . ?
C1A C6A 1.397(12) . ?
C1A H1A 0.9500 . ?
N2A C3A 1.353(11) . ?
C3A C4A 1.364(14) . ?
C3A H3A 0.9500 . ?
C4A C5A 1.360(15) . ?
C4A H4A 0.9500 . ?
C5A C6A 1.383(13) . ?
C5A H5A 0.9500 . ?
C6A C7A 1.469(14) . ?
C7A O8A 1.202(14) . ?
C7A O9A 1.323(13) . ?
O9A C20A 1.451(11) . ?
C10A N11A 1.340(11) . ?
C10A C15A 1.384(13) . ?
C10A H10A 0.9500 . ?
N11A C12A 1.336(11) . ?
C12A C13A 1.348(13) . ?
C12A H12A 0.9500 . ?
C13A C14A 1.377(14) . ?
C13A H13A 0.9500 . ?
C14A C15A 1.395(13) . ?
C14A H14A 0.9500 . ?
C15A C16A 1.505(13) . ?
C16A O17A 1.203(11) . ?
C16A N18A 1.315(13) . ?
N18A C19A 1.448(12) . ?
N18A H2A 0.851(10) . ?
C19A C20A 1.513(14) . ?
C19A C23A 1.518(15) . ?
C19A H19A 1.0000 . ?
C20A C21A 1.507(14) . ?
C20A H20A 1.0000 . ?
C21A C22A 1.471(17) . ?
C21A H21A 0.9900 . ?
C21A H21B 0.9900 . ?
C22A C27A 1.357(17) . ?
C22A C23A 1.409(15) . ?
C23A C24A 1.352(17) . ?
C24A C25A 1.409(19) . ?
C24A H24A 0.9500 . ?
C25A C26A 1.40(2) . ?
C25A H25A 0.9500 . ?
C26A C27A 1.36(2) . ?
C26A H26A 0.9500 . ?
C27A H27A 0.9500 . ?
C1B N2B 1.347(10) . ?
C1B C6B 1.394(12) . ?
C1B H1B 0.9500 . ?
N2B C3B 1.326(11) . ?
C3B C4B 1.391(13) . ?
C3B H3B 0.9500 . ?
C4B C5B 1.351(14) . ?
C4B H4B 0.9500 . ?
C5B C6B 1.382(14) . ?
C5B H5B 0.9500 . ?
C6B C7B 1.490(13) . ?
C7B O8B 1.192(11) . ?
C7B O9B 1.296(12) . ?
O9B C20B 1.490(11) . ?
C10B N11B 1.366(11) . ?
C10B C15B 1.388(13) . ?
C10B H10B 0.9500 . ?
N11B C12B 1.309(11) . ?
C12B C13B 1.402(14) . ?
C12B H12B 0.9500 . ?
C13B C14B 1.310(14) . ?
C13B H13B 0.9500 . ?
C14B C15B 1.419(14) . ?
C14B H14B 0.9500 . ?
C15B C16B 1.463(13) . ?
C16B O17B 1.223(11) . ?
C16B N18B 1.322(13) . ?
N18B C19B 1.456(12) . ?
N18B H2B 0.850(10) . ?
C19B C20B 1.502(14) . ?
C19B C23B 1.514(15) . ?
C19B H19B 1.0000 . ?
C20B C21B 1.550(15) . ?
C20B H20B 1.0000 . ?
C21B C22B 1.502(16) . ?
C21B H21C 0.9900 . ?
C21B H21D 0.9900 . ?
C22B C23B 1.376(16) . ?
C22B C27B 1.399(18) . ?
C23B C24B 1.403(17) . ?
C24B C25B 1.399(19) . ?
C24B H24B 0.9500 . ?
C25B C26B 1.38(2) . ?
C25B H25B 0.9500 . ?
C26B C27B 1.35(2) . ?
C26B H26B 0.9500 . ?
C27B H27B 0.9500 . ?
O1C C2C 1.419(9) . ?
O1C C6C 1.427(9) . ?
C2C C3C 1.481(9) . ?
C2C H2CA 0.9900 . ?
C2C H2CB 0.9900 . ?
C3C O4C 1.428(9) . ?
C3C H3CA 0.9900 . ?
C3C H3CB 0.9900 . ?
O4C C5C 1.423(9) . ?
C5C C6C 1.467(9) . ?
C5C H5CA 0.9900 . ?
C5C H5CB 0.9900 . ?
C6C H6CA 0.9900 . ?
C6C H6CB 0.9900 . ?
O1D C2D 1.411(13) . ?
O1D C6D 1.412(13) . ?
C2D C3D 1.461(13) . ?
C2D H2D1 0.9900 . ?
C2D H2D2 0.9900 . ?
C3D O4D 1.403(12) . ?
C3D H3D1 0.9900 . ?
C3D H3D2 0.9900 . ?
O4D C5D 1.398(12) . ?
C5D C6D 1.443(12) . ?
C5D H5D1 0.9900 . ?
C5D H5D2 0.9900 . ?
C6D H6D1 0.9900 . ?
C6D H6D2 0.9900 . ?
O1E C2E 1.415(10) . ?
O1E C3E 1.436(10) 5_766 ?
C2E C3E 1.484(10) . ?
C2E H2E1 0.9900 . ?
C2E H2E2 0.9900 . ?
C3E H3EA 0.9900 . ?
C3E H3EB 0.9900 . ?
O1F C2F 1.414(10) . ?
O1F C3F 1.432(10) 2_655 ?
C2F C3F 1.504(10) . ?
C2F H2F1 0.9900 . ?
C2F H2F2 0.9900 . ?
C3F H3F1 0.9900 . ?
C3F H3F2 0.9900 . ?
C1G O2G 1.451(10) . ?
C1G C1G 1.502(10) 2_656 ?
C1G H1G1 0.9900 . ?
C1G H1G2 0.9900 . ?
O2G C3G 1.432(10) . ?
C3G C3G 1.513(10) 2_656 ?
C3G H3G1 0.9900 . ?
C3G H3G2 0.9900 . ?

loop_
_geom_torsion_atom_site_label_1
_geom_torsion_atom_site_label_2
_geom_torsion_atom_site_label_3
_geom_torsion_atom_site_label_4
_geom_torsion
_geom_torsion_site_symmetry_1
_geom_torsion_site_symmetry_2
_geom_torsion_site_symmetry_3
_geom_torsion_site_symmetry_4
_geom_torsion_publ_flag
C6A C1A N2A C3A -1.5(12) . . . . ?
C6A C1A N2A Ni1 173.4(6) . . . . ?
C1A N2A C3A C4A 2.2(13) . . . . ?
Ni1 N2A C3A C4A -172.8(8) . . . . ?
N2A C3A C4A C5A 0.0(16) . . . . ?
C3A C4A C5A C6A -3.0(16) . . . . ?
C4A C5A C6A C1A 3.6(15) . . . . ?
C4A C5A C6A C7A -173.8(10) . . . . ?
N2A C1A C6A C5A -1.3(13) . . . . ?
N2A C1A C6A C7A 176.1(9) . . . . ?
C5A C6A C7A O8A -4.7(19) . . . . ?
C1A C6A C7A O8A 178.0(13) . . . . ?
C5A C6A C7A O9A 174.2(9) . . . . ?
C1A C6A C7A O9A -3.1(14) . . . . ?
O8A C7A O9A C20A 9.2(18) . . . . ?
C6A C7A O9A C20A -169.7(8) . . . . ?
C15A C10A N11A C12A -2.8(12) . . . . ?
C15A C10A N11A Ni1 174.5(6) . . . 7_656 ?
C10A N11A C12A C13A 1.8(13) . . . . ?
Ni1 N11A C12A C13A -175.5(7) 7_656 . . . ?
N11A C12A C13A C14A 0.7(15) . . . . ?
C12A C13A C14A C15A -2.2(14) . . . . ?
N11A C10A C15A C14A 1.3(13) . . . . ?
N11A C10A C15A C16A -174.5(8) . . . . ?
C13A C14A C15A C10A 1.2(13) . . . . ?
C13A C14A C15A C16A 177.2(8) . . . . ?
C10A C15A C16A O17A 153.2(10) . . . . ?
C14A C15A C16A O17A -22.6(14) . . . . ?
C10A C15A C16A N18A -24.3(13) . . . . ?
C14A C15A C16A N18A 159.9(9) . . . . ?
O17A C16A N18A C19A -11.7(16) . . . . ?
C15A C16A N18A C19A 165.8(9) . . . . ?
C16A N18A C19A C20A 100.9(11) . . . . ?
C16A N18A C19A C23A -137.8(10) . . . . ?
C7A O9A C20A C21A 109.2(10) . . . . ?
C7A O9A C20A C19A -138.9(9) . . . . ?
N18A C19A C20A O9A 45.3(11) . . . . ?
C23A C19A C20A O9A -82.5(9) . . . . ?
N18A C19A C20A C21A 158.0(9) . . . . ?
C23A C19A C20A C21A 30.2(10) . . . . ?
O9A C20A C21A C22A 82.8(9) . . . . ?
C19A C20A C21A C22A -29.9(10) . . . . ?
C20A C21A C22A C27A -161.2(11) . . . . ?
C20A C21A C22A C23A 18.2(11) . . . . ?
C27A C22A C23A C24A -0.3(17) . . . . ?
C21A C22A C23A C24A -179.6(11) . . . . ?
C27A C22A C23A C19A -179.7(10) . . . . ?
C21A C22A C23A C19A 0.9(12) . . . . ?
N18A C19A C23A C24A 32.0(15) . . . . ?
C20A C19A C23A C24A 161.1(11) . . . . ?
N18A C19A C23A C22A -148.6(9) . . . . ?
C20A C19A C23A C22A -19.4(10) . . . . ?
C22A C23A C24A C25A 2.0(18) . . . . ?
C19A C23A C24A C25A -178.6(11) . . . . ?
C23A C24A C25A C26A -1.2(19) . . . . ?
C24A C25A C26A C27A -1(2) . . . . ?
C23A C22A C27A C26A -2.2(17) . . . . ?
C21A C22A C27A C26A 177.0(12) . . . . ?
C25A C26A C27A C22A 3(2) . . . . ?
C6B C1B N2B C3B -2.8(12) . . . . ?
C6B C1B N2B Ni1 177.4(6) . . . 7_656 ?
C1B N2B C3B C4B -0.1(12) . . . . ?
Ni1 N2B C3B C4B 179.7(7) 7_656 . . . ?
N2B C3B C4B C5B 1.6(15) . . . . ?
C3B C4B C5B C6B -0.2(15) . . . . ?
C4B C5B C6B C1B -2.6(14) . . . . ?
C4B C5B C6B C7B 176.0(9) . . . . ?
N2B C1B C6B C5B 4.3(13) . . . . ?
N2B C1B C6B C7B -174.3(8) . . . . ?
C5B C6B C7B O8B -6.2(15) . . . . ?
C1B C6B C7B O8B 172.4(9) . . . . ?
C5B C6B C7B O9B 177.0(9) . . . . ?
C1B C6B C7B O9B -4.4(13) . . . . ?
O8B C7B O9B C20B -5.3(15) . . . . ?
C6B C7B O9B C20B 171.3(8) . . . . ?
C15B C10B N11B C12B 1.3(14) . . . . ?
C15B C10B N11B Ni1 -176.8(8) . . . . ?
C10B N11B C12B C13B -4.5(13) . . . . ?
Ni1 N11B C12B C13B 173.5(7) . . . . ?
N11B C12B C13B C14B 6.8(16) . . . . ?
C12B C13B C14B C15B -5.3(17) . . . . ?
N11B C10B C15B C14B 0.0(15) . . . . ?
N11B C10B C15B C16B 175.3(9) . . . . ?
C13B C14B C15B C10B 2.1(16) . . . . ?
C13B C14B C15B C16B -173.5(10) . . . . ?
C10B C15B C16B O17B -167.6(11) . . . . ?
C14B C15B C16B O17B 7.6(17) . . . . ?
C10B C15B C16B N18B 11.9(17) . . . . ?
C14B C15B C16B N18B -172.9(10) . . . . ?
O17B C16B N18B C19B 6.1(16) . . . . ?
C15B C16B N18B C19B -173.5(9) . . . . ?
C16B N18B C19B C20B -78.2(12) . . . . ?
C16B N18B C19B C23B 158.6(10) . . . . ?
C7B O9B C20B C19B 159.9(8) . . . . ?
C7B O9B C20B C21B -88.9(10) . . . . ?
N18B C19B C20B O9B -42.8(11) . . . . ?
C23B C19B C20B O9B 84.9(9) . . . . ?
N18B C19B C20B C21B -156.5(9) . . . . ?
C23B C19B C20B C21B -28.7(9) . . . . ?
O9B C20B C21B C22B -85.5(10) . . . . ?
C19B C20B C21B C22B 27.5(10) . . . . ?
C20B C21B C22B C23B -16.3(12) . . . . ?
C20B C21B C22B C27B 166.1(11) . . . . ?
C27B C22B C23B C24B -0.6(17) . . . . ?
C21B C22B C23B C24B -178.4(10) . . . . ?
C27B C22B C23B C19B 176.3(10) . . . . ?
C21B C22B C23B C19B -1.6(12) . . . . ?
N18B C19B C23B C22B 149.8(9) . . . . ?
C20B C19B C23B C22B 19.5(11) . . . . ?
N18B C19B C23B C24B -33.7(15) . . . . ?
C20B C19B C23B C24B -164.0(11) . . . . ?
C22B C23B C24B C25B 0.8(18) . . . . ?
C19B C23B C24B C25B -175.4(11) . . . . ?
C23B C24B C25B C26B -1(2) . . . . ?
C24B C25B C26B C27B 2(2) . . . . ?
C25B C26B C27B C22B -1(2) . . . . ?
C23B C22B C27B C26B 0.9(18) . . . . ?
C21B C22B C27B C26B 178.3(12) . . . . ?
C6C O1C C2C C3C -60(2) . . . . ?
O1C C2C C3C O4C 58(2) . . . . ?
C2C C3C O4C C5C -51(2) . . . . ?
C3C O4C C5C C6C 55.8(19) . . . . ?
C2C O1C C6C C5C 61.8(18) . . . . ?
O4C C5C C6C O1C -64.6(17) . . . . ?
C6D O1D C2D C3D -42(3) . . . . ?
O1D C2D C3D O4D -4(4) . . . . ?
C2D C3D O4D C5D 33(3) . . . . ?
C3D O4D C5D C6D -10(3) . . . . ?
C2D O1D C6D C5D 68(2) . . . . ?
O4D C5D C6D O1D -44(3) . . . . ?
C3E O1E C2E C3E 60(3) 5_766 . . . ?
O1E C2E C3E O1E -59(3) . . . 5_766 ?
C3F O1F C2F C3F -47(2) 2_655 . . . ?
O1F C2F C3F O1F 23(4) . . . 2_655 ?
C1G C1G O2G C3G -79(2) 2_656 . . . ?
C1G O2G C3G C3G 52(4) . . . 2_656 ?
